data_7220032
loop_
_publ_author_name
'Ilichev, Vasily A.'
'Pushkarev, Anatoly P.'
'Rumyantcev, Roman V.'
'Yablonskiy, Artem N.'
'Balashova, Tatyana V.'
'Fukin, Georgy K.'
'Grishin, Dmitry F.'
'Andreev, Boris A.'
'Bochkarev, Mikhail N.'

_publ_section_title
;
 Luminescent properties of 2-mercaptobenzothiazolates of trivalent
 lanthanides.
;
_journal_issue 16
_journal_name_full 'Physical chemistry chemical physics : PCCP'
_journal_page_first 11000
_journal_page_last 11005
_journal_paper_doi 10.1039/c4cp05928j
_journal_volume 17
_journal_year 2015
_chemical_formula_sum 'C25 H22 N3 O S6 Yb'
_chemical_formula_weight 745.85
_chemical_name_systematic
;
 ?
;
_space_group_crystal_system monoclinic
_space_group_IT_number 14
_space_group_name_Hall '-P 2ybc'
_space_group_name_H-M_alt 'P 1 21/c 1'
_symmetry_space_group_name_Hall '-P 2ybc'
_symmetry_space_group_name_H-M 'P 1 21/c 1'
_atom_sites_solution_hydrogens geom
_atom_sites_solution_primary direct
_atom_sites_solution_secondary difmap
_audit_creation_method SHELXL-2013
_audit_update_record
;
2014-12-16 deposited with the CCDC.
2015-03-31 downloaded from the CCDC.
;
_cell_angle_alpha 90
_cell_angle_beta 93.6245(11)
_cell_angle_gamma 90
_cell_formula_units_Z 4
_cell_length_a 8.07021(10)
_cell_length_b 19.1975(3)
_cell_length_c 17.7338(2)
_cell_measurement_reflns_used 14479
_cell_measurement_temperature 100(2)
_cell_measurement_theta_max 32.4938
_cell_measurement_theta_min 3.1247
_cell_volume 2741.96(6)
_computing_cell_refinement 'CrysAlisPro, Agilent Technologies'
_computing_data_collection 'CrysAlisPro, Agilent Technologies'
_computing_data_reduction 'CrysAlisPro, Agilent Technologies'
_computing_molecular_graphics 'SHELXTL  (Sheldrick, 2000)'
_computing_publication_material 'SHELXTL  (Sheldrick, 2000)'
_computing_structure_refinement 'SHELXL-2013 (Sheldrick, 2013)'
_computing_structure_solution 'SHELXS-2013 (Sheldrick, 2013)'
_diffrn_ambient_temperature 100(2)
_diffrn_measured_fraction_theta_full 0.994
_diffrn_measured_fraction_theta_max 0.995
_diffrn_measurement_device_type 'Xcalibur, Eos'
_diffrn_measurement_method '\w scans'
_diffrn_radiation_type MoK\a
_diffrn_radiation_wavelength 0.71073
_diffrn_reflns_av_R_equivalents 0.0494
_diffrn_reflns_av_unetI/netI 0.0301
_diffrn_reflns_Laue_measured_fraction_full 0.994
_diffrn_reflns_Laue_measured_fraction_max 0.995
_diffrn_reflns_limit_h_max 10
_diffrn_reflns_limit_h_min -10
_diffrn_reflns_limit_k_max 25
_diffrn_reflns_limit_k_min -25
_diffrn_reflns_limit_l_max 23
_diffrn_reflns_limit_l_min -23
_diffrn_reflns_number 47245
_diffrn_reflns_point_group_measured_fraction_full 0.994
_diffrn_reflns_point_group_measured_fraction_max 0.995
_diffrn_reflns_theta_full 25.242
_diffrn_reflns_theta_max 27.999
_diffrn_reflns_theta_min 3.131
_diffrn_source 'Enhance (Mo) X-ray Source'
_exptl_absorpt_coefficient_mu 3.893
_exptl_absorpt_correction_T_max 1.00000
_exptl_absorpt_correction_T_min 0.47624
_exptl_absorpt_correction_type multi-scan
_exptl_absorpt_process_details
;
SCALE3 ABSPACK, CrysAlisPro, Agilent Technologies (2012) 
;
_exptl_crystal_colour yellow
_exptl_crystal_density_diffrn 1.807
_exptl_crystal_description stick
_exptl_crystal_F_000 1468
_exptl_crystal_size_max 0.600
_exptl_crystal_size_mid 0.050
_exptl_crystal_size_min 0.050
_refine_diff_density_max 0.499
_refine_diff_density_min -0.515
_refine_diff_density_rms 0.094
_refine_ls_extinction_method none
_refine_ls_goodness_of_fit_ref 1.013
_refine_ls_hydrogen_treatment constr
_refine_ls_matrix_type full
_refine_ls_number_parameters 327
_refine_ls_number_reflns 6601
_refine_ls_number_restraints 0
_refine_ls_restrained_S_all 1.013
_refine_ls_R_factor_all 0.0292
_refine_ls_R_factor_gt 0.0210
_refine_ls_shift/su_max 0.000
_refine_ls_shift/su_mean 0.000
_refine_ls_structure_factor_coef Fsqd
_refine_ls_weighting_details 'w=1/[\s^2^(Fo^2^)+(0.0176P)^2^] where P=(Fo^2^+2Fc^2^)/3'
_refine_ls_weighting_scheme calc
_refine_ls_wR_factor_gt 0.0401
_refine_ls_wR_factor_ref 0.0417
_reflns_Friedel_coverage 0.000
_reflns_number_gt 5688
_reflns_number_total 6601
_reflns_threshold_expression 'I > 2\s(I)'
_cod_data_source_file c4cp05928j1.cif
_cod_data_source_block ybmbt
_cod_depositor_comments 'Adding full bibliography for 7220032.cif.'
_cod_original_cell_volume 2741.97(6)
_cod_database_code 7220032
_shelx_space_group_comment
;
The symmetry employed for this shelxl refinement is uniquely defined
by the following loop, which should always be used as a source of
symmetry information in preference to the above space-group names.
They are only intended as comments.
;
_shelx_estimated_absorpt_t_min 0.204
_shelx_estimated_absorpt_t_max 0.829

loop_
_space_group_symop_operation_xyz
'x, y, z'
'-x, y+1/2, -z+1/2'
'-x, -y, -z'
'x, -y-1/2, z-1/2'

loop_
_atom_site_label
_atom_site_type_symbol
_atom_site_fract_x
_atom_site_fract_y
_atom_site_fract_z
_atom_site_U_iso_or_equiv
_atom_site_adp_type
_atom_site_occupancy
_atom_site_site_symmetry_order
_atom_site_calc_flag
_atom_site_refinement_flags_posn
_atom_site_refinement_flags_adp
Yb1 Yb 0.76923(2) 0.30723(2) 0.15713(2) 0.01168(2) Uani 1 1 d . .
S1A S 1.05259(6) 0.35536(3) 0.23577(3) 0.02026(12) Uani 1 1 d . .
S2A S 0.94919(6) 0.48748(3) 0.31845(3) 0.01874(11) Uani 1 1 d . .
N1A N 0.74751(19) 0.40628(8) 0.23960(9) 0.0145(4) Uani 1 1 d . .
C1A C 0.9063(2) 0.41404(10) 0.26240(11) 0.0152(4) Uani 1 1 d . .
C2A C 0.7394(2) 0.51080(10) 0.30917(11) 0.0144(4) Uani 1 1 d . .
C3A C 0.6500(2) 0.46059(10) 0.26516(11) 0.0134(4) Uani 1 1 d . .
C4A C 0.4788(2) 0.46893(11) 0.25099(11) 0.0165(4) Uani 1 1 d . .
H4AA H 0.4153 0.4350 0.2228 0.020 Uiso 1 1 calc R U
C5A C 0.4035(2) 0.52753(11) 0.27883(11) 0.0181(5) Uani 1 1 d . .
H5AA H 0.2876 0.5340 0.2687 0.022 Uiso 1 1 calc R U
C6A C 0.4940(2) 0.57714(11) 0.32133(11) 0.0185(5) Uani 1 1 d . .
H6AA H 0.4389 0.6170 0.3393 0.022 Uiso 1 1 calc R U
C7A C 0.6628(3) 0.56929(10) 0.33775(11) 0.0185(5) Uani 1 1 d . .
H7AA H 0.7244 0.6027 0.3675 0.022 Uiso 1 1 calc R U
S1B S 0.49458(6) 0.37245(3) 0.08714(3) 0.01436(10) Uani 1 1 d . .
S2B S 0.63407(6) 0.44803(3) -0.04730(3) 0.01524(11) Uani 1 1 d . .
N1B N 0.80870(18) 0.37281(8) 0.04981(9) 0.0133(4) Uani 1 1 d . .
C1B C 0.6553(2) 0.39502(9) 0.03290(11) 0.0114(4) Uani 1 1 d . .
C2B C 0.8459(2) 0.43912(10) -0.05971(11) 0.0140(4) Uani 1 1 d . .
C3B C 0.9191(2) 0.39665(10) -0.00218(11) 0.0141(4) Uani 1 1 d . .
C4B C 1.0871(2) 0.37977(11) -0.00135(11) 0.0174(4) Uani 1 1 d . .
H4BA H 1.1377 0.3514 0.0375 0.021 Uiso 1 1 calc R U
C5B C 1.1783(2) 0.40552(11) -0.05879(12) 0.0211(5) Uani 1 1 d . .
H5BA H 1.2923 0.3936 -0.0599 0.025 Uiso 1 1 calc R U
C6B C 1.1061(2) 0.44862(11) -0.11507(12) 0.0210(5) Uani 1 1 d . .
H6BA H 1.1720 0.4661 -0.1533 0.025 Uiso 1 1 calc R U
C7B C 0.9391(2) 0.46624(11) -0.11591(11) 0.0198(5) Uani 1 1 d . .
H7BA H 0.8901 0.4960 -0.1539 0.024 Uiso 1 1 calc R U
S1C S 0.99291(6) 0.20464(3) 0.12787(3) 0.02133(12) Uani 1 1 d . .
S2C S 0.81089(7) 0.10106(3) 0.01996(3) 0.02221(12) Uani 1 1 d . .
N1C N 0.67953(19) 0.21265(8) 0.07376(9) 0.0146(4) Uani 1 1 d . .
C1C C 0.8198(2) 0.17700(10) 0.07503(11) 0.0173(5) Uani 1 1 d . .
C2C C 0.6017(2) 0.11860(11) -0.00628(11) 0.0184(5) Uani 1 1 d . .
C3C C 0.5534(2) 0.18078(10) 0.02739(11) 0.0154(4) Uani 1 1 d . .
C4C C 0.3900(2) 0.20407(11) 0.01482(12) 0.0204(5) Uani 1 1 d . .
H4CA H 0.3546 0.2461 0.0372 0.025 Uiso 1 1 calc R U
C5C C 0.2803(3) 0.16465(12) -0.03097(12) 0.0240(5) Uani 1 1 d . .
H5CA H 0.1690 0.1801 -0.0401 0.029 Uiso 1 1 calc R U
C6C C 0.3299(3) 0.10303(12) -0.06379(12) 0.0259(5) Uani 1 1 d . .
H6CA H 0.2520 0.0769 -0.0946 0.031 Uiso 1 1 calc R U
C7C C 0.4915(3) 0.07914(11) -0.05222(12) 0.0232(5) Uani 1 1 d . .
H7CA H 0.5259 0.0372 -0.0749 0.028 Uiso 1 1 calc R U
O1S O 0.65152(17) 0.24969(7) 0.25437(8) 0.0203(3) Uani 1 1 d . .
C1S C 0.4971(3) 0.27501(12) 0.28398(13) 0.0270(5) Uani 1 1 d . .
H1SA H 0.4380 0.3042 0.2450 0.032 Uiso 1 1 calc R U
H1SB H 0.5252 0.3050 0.3284 0.032 Uiso 1 1 calc R U
C2S C 0.3826(3) 0.21835(14) 0.30675(17) 0.0455(7) Uani 1 1 d . .
H2SA H 0.2775 0.2389 0.3206 0.068 Uiso 1 1 calc R U
H2SB H 0.4340 0.1930 0.3502 0.068 Uiso 1 1 calc R U
H2SC H 0.3613 0.1861 0.2644 0.068 Uiso 1 1 calc R U
C3S C 0.7549(3) 0.20672(11) 0.30677(13) 0.0255(5) Uani 1 1 d . .
H3SA H 0.8520 0.1898 0.2807 0.031 Uiso 1 1 calc R U
H3SB H 0.6901 0.1655 0.3211 0.031 Uiso 1 1 calc R U
C4S C 0.8156(3) 0.24500(13) 0.37753(13) 0.0385(7) Uani 1 1 d . .
H4SA H 0.9027 0.2176 0.4047 0.058 Uiso 1 1 calc R U
H4SB H 0.7229 0.2518 0.4099 0.058 Uiso 1 1 calc R U
H4SC H 0.8604 0.2904 0.3639 0.058 Uiso 1 1 calc R U

loop_
_atom_site_aniso_label
_atom_site_aniso_U_11
_atom_site_aniso_U_22
_atom_site_aniso_U_33
_atom_site_aniso_U_23
_atom_site_aniso_U_13
_atom_site_aniso_U_12
Yb1 0.00986(3) 0.01287(4) 0.01238(4) 0.00132(4) 0.00116(3) 0.00143(3)
S1A 0.0114(2) 0.0239(3) 0.0252(3) -0.0031(2) -0.0017(2) 0.0037(2)
S2A 0.0135(2) 0.0227(3) 0.0197(3) -0.0041(2) -0.00101(19) -0.0034(2)
N1A 0.0118(7) 0.0155(8) 0.0162(8) -0.0019(7) 0.0008(6) 0.0006(6)
C1A 0.0156(9) 0.0171(10) 0.0129(9) 0.0026(8) -0.0001(7) 0.0000(8)
C2A 0.0133(9) 0.0172(10) 0.0130(9) 0.0026(8) 0.0025(7) -0.0039(7)
C3A 0.0154(9) 0.0127(9) 0.0125(9) 0.0016(8) 0.0031(7) -0.0002(7)
C4A 0.0163(9) 0.0184(10) 0.0147(10) -0.0039(8) 0.0018(8) -0.0014(8)
C5A 0.0144(9) 0.0213(10) 0.0190(10) 0.0007(9) 0.0034(8) 0.0017(8)
C6A 0.0240(10) 0.0136(10) 0.0185(10) -0.0016(8) 0.0068(8) 0.0020(8)
C7A 0.0232(10) 0.0141(10) 0.0184(10) -0.0014(8) 0.0033(8) -0.0056(8)
S1B 0.0095(2) 0.0176(2) 0.0162(2) 0.0027(2) 0.00186(18) 0.00117(18)
S2B 0.0129(2) 0.0172(2) 0.0156(2) 0.0041(2) 0.00104(18) 0.00137(18)
N1B 0.0099(7) 0.0156(8) 0.0144(8) 0.0008(7) 0.0013(6) 0.0008(6)
C1B 0.0129(9) 0.0089(8) 0.0124(9) -0.0004(8) 0.0011(7) 0.0000(7)
C2B 0.0130(9) 0.0141(9) 0.0150(10) -0.0021(8) 0.0008(7) -0.0004(7)
C3B 0.0130(9) 0.0143(9) 0.0148(10) -0.0026(8) 0.0007(7) -0.0031(7)
C4B 0.0146(9) 0.0225(11) 0.0152(10) 0.0004(9) 0.0004(8) 0.0002(8)
C5B 0.0133(9) 0.0291(12) 0.0212(11) -0.0028(9) 0.0040(8) -0.0028(8)
C6B 0.0197(10) 0.0283(12) 0.0156(10) -0.0003(9) 0.0064(8) -0.0059(9)
C7B 0.0203(10) 0.0256(11) 0.0134(10) 0.0036(9) 0.0012(8) -0.0027(9)
S1C 0.0139(2) 0.0251(3) 0.0248(3) -0.0037(2) -0.0007(2) 0.0072(2)
S2C 0.0243(3) 0.0201(3) 0.0225(3) -0.0051(2) 0.0026(2) 0.0076(2)
N1C 0.0135(8) 0.0155(8) 0.0150(8) -0.0001(7) 0.0020(6) 0.0010(6)
C1C 0.0187(9) 0.0172(10) 0.0166(10) 0.0018(8) 0.0051(8) 0.0020(8)
C2C 0.0243(10) 0.0180(10) 0.0134(10) -0.0002(8) 0.0040(8) 0.0009(8)
C3C 0.0196(9) 0.0139(10) 0.0129(9) 0.0006(8) 0.0031(8) -0.0008(8)
C4C 0.0199(10) 0.0185(11) 0.0228(11) -0.0044(9) 0.0018(8) 0.0001(8)
C5C 0.0183(10) 0.0275(11) 0.0260(12) -0.0011(10) -0.0007(9) 0.0009(9)
C6C 0.0283(12) 0.0278(12) 0.0213(11) -0.0049(10) -0.0019(9) -0.0086(10)
C7C 0.0324(12) 0.0183(10) 0.0193(11) -0.0037(9) 0.0037(9) -0.0006(9)
O1S 0.0259(7) 0.0183(7) 0.0175(7) 0.0040(6) 0.0084(6) 0.0031(6)
C1S 0.0283(11) 0.0244(12) 0.0297(12) 0.0029(10) 0.0141(9) 0.0048(9)
C2S 0.0365(14) 0.0323(14) 0.070(2) -0.0066(14) 0.0263(13) -0.0025(11)
C3S 0.0342(12) 0.0214(12) 0.0213(12) 0.0077(9) 0.0049(9) 0.0046(9)
C4S 0.0562(17) 0.0344(14) 0.0240(13) 0.0097(11) -0.0034(12) -0.0042(13)

loop_
_atom_type_symbol
_atom_type_description
_atom_type_scat_dispersion_real
_atom_type_scat_dispersion_imag
_atom_type_scat_source
C C 0.0033 0.0016 'International Tables Vol C Tables 4.2.6.8 and 6.1.1.4'
H H 0.0000 0.0000 'International Tables Vol C Tables 4.2.6.8 and 6.1.1.4'
O O 0.0106 0.0060 'International Tables Vol C Tables 4.2.6.8 and 6.1.1.4'
N N 0.0061 0.0033 'International Tables Vol C Tables 4.2.6.8 and 6.1.1.4'
S S 0.1246 0.1234 'International Tables Vol C Tables 4.2.6.8 and 6.1.1.4'
Yb Yb -0.3850 5.5486 'International Tables Vol C Tables 4.2.6.8 and 6.1.1.4'

loop_
_geom_angle_atom_site_label_1
_geom_angle_atom_site_label_2
_geom_angle_atom_site_label_3
_geom_angle
O1S Yb1 N1B 163.51(5)
O1S Yb1 N1A 82.81(5)
N1B Yb1 N1A 95.08(5)
O1S Yb1 N1C 88.62(5)
N1B Yb1 N1C 87.56(5)
N1A Yb1 N1C 158.49(5)
O1S Yb1 S1C 96.01(4)
N1B Yb1 S1C 96.22(4)
N1A Yb1 S1C 138.99(4)
N1C Yb1 S1C 61.40(4)
O1S Yb1 S1A 98.62(4)
N1B Yb1 S1A 94.62(4)
N1A Yb1 S1A 61.29(4)
N1C Yb1 S1A 139.89(4)
S1C Yb1 S1A 78.575(16)
O1S Yb1 S1B 101.31(4)
N1B Yb1 S1B 62.27(4)
N1A Yb1 S1B 80.13(4)
N1C Yb1 S1B 82.28(4)
S1C Yb1 S1B 139.222(16)
S1A Yb1 S1B 133.528(16)
O1S Yb1 C1B 136.64(5)
N1B Yb1 C1B 26.92(5)
N1A Yb1 C1B 88.31(5)
N1C Yb1 C1B 84.44(5)
S1C Yb1 C1B 117.25(4)
S1A Yb1 C1B 113.89(4)
S1B Yb1 C1B 35.36(4)
O1S Yb1 C1C 92.28(5)
N1B Yb1 C1C 91.41(5)
N1A Yb1 C1C 171.95(5)
N1C Yb1 C1C 26.42(5)
S1C Yb1 C1C 34.98(4)
S1A Yb1 C1C 113.51(4)
S1B Yb1 C1C 107.17(4)
C1B Yb1 C1C 99.60(5)
O1S Yb1 C1A 90.89(5)
N1B Yb1 C1A 94.40(5)
N1A Yb1 C1A 26.42(5)
N1C Yb1 C1A 174.54(5)
S1C Yb1 C1A 113.26(4)
S1A Yb1 C1A 34.92(4)
S1B Yb1 C1A 103.14(4)
C1B Yb1 C1A 99.60(5)
C1C Yb1 C1A 148.23(5)
C1A S1A Yb1 78.28(7)
C1A S2A C2A 89.84(9)
C1A N1A C3A 111.69(16)
C1A N1A Yb1 99.64(12)
C3A N1A Yb1 148.00(12)
N1A C1A S1A 120.61(15)
N1A C1A S2A 114.62(14)
S1A C1A S2A 124.76(11)
N1A C1A Yb1 53.94(10)
S1A C1A Yb1 66.81(6)
S2A C1A Yb1 167.61(10)
C7A C2A C3A 121.99(18)
C7A C2A S2A 128.40(15)
C3A C2A S2A 109.60(14)
C4A C3A N1A 126.65(17)
C4A C3A C2A 119.11(18)
N1A C3A C2A 114.24(16)
C5A C4A C3A 118.68(18)
C4A C5A C6A 121.49(18)
C7A C6A C5A 121.00(19)
C6A C7A C2A 117.70(18)
C1B S1B Yb1 75.76(6)
C2B S2B C1B 89.96(9)
C1B N1B C3B 111.75(16)
C1B N1B Yb1 100.68(11)
C3B N1B Yb1 147.56(12)
N1B C1B S1B 121.29(14)
N1B C1B S2B 114.40(13)
S1B C1B S2B 124.31(11)
N1B C1B Yb1 52.41(9)
S1B C1B Yb1 68.89(6)
S2B C1B Yb1 166.80(9)
C7B C2B C3B 121.11(18)
C7B C2B S2B 129.30(16)
C3B C2B S2B 109.58(14)
C4B C3B N1B 125.24(18)
C4B C3B C2B 120.43(18)
N1B C3B C2B 114.30(16)
C5B C4B C3B 118.10(19)
C4B C5B C6B 121.38(19)
C7B C6B C5B 120.88(19)
C2B C7B C6B 118.07(19)
C1C S1C Yb1 78.62(7)
C1C S2C C2C 89.61(9)
C1C N1C C3C 111.84(16)
C1C N1C Yb1 98.92(12)
C3C N1C Yb1 149.24(13)
N1C C1C S1C 121.05(15)
N1C C1C S2C 114.58(15)
S1C C1C S2C 124.37(12)
N1C C1C Yb1 54.65(10)
S1C C1C Yb1 66.40(6)
S2C C1C Yb1 169.23(10)
C7C C2C C3C 121.88(19)
C7C C2C S2C 128.26(17)
C3C C2C S2C 109.86(15)
C4C C3C C2C 119.36(18)
C4C C3C N1C 126.50(18)
C2C C3C N1C 114.11(17)
C5C C4C C3C 118.66(19)
C4C C5C C6C 121.3(2)
C7C C6C C5C 120.9(2)
C6C C7C C2C 117.9(2)
C3S O1S C1S 115.01(16)
C3S O1S Yb1 120.02(12)
C1S O1S Yb1 120.64(12)
O1S C1S C2S 114.11(18)
O1S C3S C4S 113.29(18)

loop_
_geom_bond_atom_site_label_1
_geom_bond_atom_site_label_2
_geom_bond_distance
Yb1 O1S 2.3029(14)
Yb1 N1B 2.3206(16)
Yb1 N1A 2.4120(16)
Yb1 N1C 2.4231(16)
Yb1 S1C 2.7432(5)
Yb1 S1A 2.7613(5)
Yb1 S1B 2.7700(5)
Yb1 C1B 2.8781(18)
Yb1 C1C 2.935(2)
Yb1 C1A 2.941(2)
S1A C1A 1.719(2)
S2A C1A 1.747(2)
S2A C2A 1.7490(19)
N1A C1A 1.328(2)
N1A C3A 1.399(2)
C2A C7A 1.393(3)
C2A C3A 1.410(3)
C3A C4A 1.398(3)
C4A C5A 1.384(3)
C5A C6A 1.392(3)
C6A C7A 1.384(3)
S1B C1B 1.7182(19)
S2B C2B 1.7459(19)
S2B C1B 1.7483(19)
N1B C1B 1.326(2)
N1B C3B 1.399(2)
C2B C7B 1.387(3)
C2B C3B 1.407(3)
C3B C4B 1.393(3)
C4B C5B 1.385(3)
C5B C6B 1.395(3)
C6B C7B 1.388(3)
S1C C1C 1.716(2)
S2C C1C 1.754(2)
S2C C2C 1.755(2)
N1C C1C 1.322(2)
N1C C3C 1.408(2)
C2C C7C 1.392(3)
C2C C3C 1.401(3)
C3C C4C 1.397(3)
C4C C5C 1.387(3)
C5C C6C 1.389(3)
C6C C7C 1.385(3)
O1S C3S 1.464(2)
O1S C1S 1.465(2)
C1S C2S 1.499(3)
C3S C4S 1.509(3)
